data_4060153
_journal_name_full Organometallics
_journal_paper_doi 10.1021/om049273j
_journal_year 2005
_chemical_formula_sum 'C30 H52 Cl2 Si2 Zr'
_chemical_formula_weight 631.02
_space_group_IT_number 110
_symmetry_cell_setting tetragonal
_symmetry_space_group_name_Hall 'I 4bw -2c'
_symmetry_space_group_name_H-M 'I 41 c d'
_atom_sites_solution_hydrogens geom
_atom_sites_solution_primary direct
_atom_sites_solution_secondary difmap
_cell_angle_alpha 90.00
_cell_angle_beta 90.00
_cell_angle_gamma 90.00
_cell_formula_units_Z 8
_cell_length_a 18.5194(8)
_cell_length_b 18.5194(8)
_cell_length_c 19.4228(11)
_cell_measurement_reflns_used ?
_cell_measurement_temperature 243(2)
_cell_measurement_theta_max ?
_cell_measurement_theta_min ?
_cell_volume 6661.4(6)
_diffrn_ambient_temperature 293(2)
_diffrn_detector_area_resol_mean ?
_diffrn_measurement_device_type 'CCD area detector'
_diffrn_measurement_method 'phi and omega scans'
_diffrn_radiation_monochromator graphite
_diffrn_radiation_source 'fine-focus sealed tube'
_diffrn_radiation_type MoK\a
_diffrn_radiation_wavelength 0.71073
_diffrn_reflns_av_R_equivalents 0.0261
_diffrn_reflns_av_sigmaI/netI 0.0139
_diffrn_reflns_limit_h_max 23
_diffrn_reflns_limit_h_min -24
_diffrn_reflns_limit_k_max 24
_diffrn_reflns_limit_k_min -24
_diffrn_reflns_limit_l_max 25
_diffrn_reflns_limit_l_min -9
_diffrn_reflns_number 20553
_diffrn_reflns_theta_max 28.27
_diffrn_reflns_theta_min 2.20
_diffrn_standards_decay_% ?
_diffrn_standards_interval_count ?
_diffrn_standards_interval_time ?
_diffrn_standards_number ?
_exptl_absorpt_coefficient_mu 0.579
_exptl_absorpt_correction_T_max 0.8454
_exptl_absorpt_correction_T_min 0.8014
_exptl_absorpt_correction_type empirical
_exptl_absorpt_process_details SADABS
_exptl_crystal_colour ?
_exptl_crystal_density_diffrn 1.258
_exptl_crystal_density_meas ?
_exptl_crystal_density_method 'not measured'
_exptl_crystal_description ?
_exptl_crystal_F_000 2672
_exptl_crystal_size_max 0.40
_exptl_crystal_size_mid 0.40
_exptl_crystal_size_min 0.30
_refine_ls_abs_structure_details 'Flack H D (1983), Acta Cryst. A39, 876-881'
_refine_ls_abs_structure_Flack 0.03(6)
_refine_ls_extinction_coef 0.00003(3)
_refine_ls_extinction_expression Fc^*^=kFc[1+0.001xFc^2^\l^3^/sin(2\q)]^-1/4^
_refine_ls_extinction_method SHELXL
_refine_ls_goodness_of_fit_ref 1.003
_refine_ls_hydrogen_treatment mixed
_refine_ls_matrix_type full
_refine_ls_number_parameters 161
_refine_ls_number_reflns 2531
_refine_ls_number_restraints 1
_refine_ls_restrained_S_all 1.003
_refine_ls_R_factor_all 0.0263
_refine_ls_R_factor_gt 0.0207
_refine_ls_shift/su_max 0.000
_refine_ls_shift/su_mean 0.000
_refine_ls_structure_factor_coef Fsqd
_refine_ls_weighting_details 'calc w=1/[\s^2^(Fo^2^)+(0.0360P)^2^+0.9984P] where P=(Fo^2^+2Fc^2^)/3'
_refine_ls_weighting_scheme calc
_refine_ls_wR_factor_gt 0.0531
_refine_ls_wR_factor_ref 0.0553
_reflns_number_gt 2259
_reflns_number_total 2531
_reflns_threshold_expression >2sigma(I)
_cod_depositor_comments
;
The following automatic conversions were performed:
'_symmetry_cell_setting' value 'Tetragonal' changed to 'tetragonal'
according to '/home/saulius/struct/CIF-dictionaries/cif_core.dic'
dictionary named 'cif_core.dic' version 2.4.1 from 2010-06-29.

Automatic conversion script
Id: cif_fix_enum 1527 2010-12-29 10:47:43Z saulius 
;
_cod_original_sg_symbol_H-M I4(1)cd
_cod_database_code 4060153

loop_
_symmetry_equiv_pos_as_xyz
'x, y, z'
'-x+1/2, -y+1/2, z+1/2'
'-y, x+1/2, z+1/4'
'y+1/2, -x, z+3/4'
'x, -y, z+1/2'
'-x+1/2, y+1/2, z'
'-y, -x+1/2, z+3/4'
'y+1/2, x, z+1/4'
'x+1/2, y+1/2, z+1/2'
'-x+1, -y+1, z+1'
'-y+1/2, x+1, z+3/4'
'y+1, -x+1/2, z+5/4'
'x+1/2, -y+1/2, z+1'
'-x+1, y+1, z+1/2'
'-y+1/2, -x+1, z+5/4'
'y+1, x+1/2, z+3/4'

loop_
_atom_site_label
_atom_site_type_symbol
_atom_site_fract_x
_atom_site_fract_y
_atom_site_fract_z
_atom_site_U_iso_or_equiv
_atom_site_adp_type
_atom_site_occupancy
_atom_site_symmetry_multiplicity
_atom_site_calc_flag
_atom_site_refinement_flags
_atom_site_disorder_assembly
_atom_site_disorder_group
Zr Zr 0.5000 0.0000 0.49814(3) 0.02617(7) Uani 1 2 d S . .
Cl1 Cl 0.40566(3) 0.00234(3) 0.41072(4) 0.04629(16) Uani 1 1 d . . .
Si1 Si 0.53709(3) -0.05144(3) 0.68990(3) 0.02964(13) Uani 1 1 d . . .
C11 C 0.52539(12) -0.08233(10) 0.59788(11) 0.0261(4) Uani 1 1 d . . .
C12 C 0.56506(10) -0.11454(11) 0.54243(11) 0.0286(4) Uani 1 1 d . . .
C13 C 0.51475(10) -0.13929(11) 0.49250(12) 0.0309(4) Uani 1 1 d . . .
H13A H 0.5275 -0.1664 0.4509 0.037 Uiso 1 1 calc R . .
C14 C 0.44364(11) -0.12862(11) 0.51662(11) 0.0297(4) Uani 1 1 d . . .
C15 C 0.45030(11) -0.08998(11) 0.57873(11) 0.0281(4) Uani 1 1 d . . .
H15A H 0.4099 -0.0804 0.6100 0.034 Uiso 1 1 calc R . .
C31 C 0.64534(11) -0.13462(12) 0.54194(13) 0.0339(5) Uani 1 1 d . . .
C32 C 0.69525(12) -0.07076(13) 0.55599(14) 0.0445(6) Uani 1 1 d . . .
H32A H 0.6895 -0.0354 0.5203 0.067 Uiso 1 1 calc R . .
H32B H 0.7444 -0.0871 0.5569 0.067 Uiso 1 1 calc R . .
H32C H 0.6832 -0.0496 0.5996 0.067 Uiso 1 1 calc R . .
C33 C 0.65470(14) -0.19205(14) 0.59835(14) 0.0490(6) Uani 1 1 d . . .
H33A H 0.6235 -0.2322 0.5890 0.073 Uiso 1 1 calc R . .
H33B H 0.6426 -0.1716 0.6423 0.073 Uiso 1 1 calc R . .
H33C H 0.7039 -0.2082 0.5990 0.073 Uiso 1 1 calc R . .
C34 C 0.66718(13) -0.16902(15) 0.47275(15) 0.0486(6) Uani 1 1 d . . .
H34A H 0.6621 -0.1340 0.4366 0.073 Uiso 1 1 calc R . .
H34B H 0.6365 -0.2097 0.4634 0.073 Uiso 1 1 calc R . .
H34C H 0.7165 -0.1848 0.4751 0.073 Uiso 1 1 calc R . .
C41 C 0.37689(11) -0.16856(12) 0.49195(13) 0.0376(5) Uani 1 1 d . . .
C42 C 0.38304(14) -0.19095(15) 0.41628(14) 0.0541(7) Uani 1 1 d . . .
H42A H 0.3848 -0.1486 0.3878 0.081 Uiso 1 1 calc R . .
H42B H 0.3419 -0.2196 0.4038 0.081 Uiso 1 1 calc R . .
H42C H 0.4263 -0.2187 0.4098 0.081 Uiso 1 1 calc R . .
C43 C 0.37430(14) -0.23677(13) 0.53728(15) 0.0545(7) Uani 1 1 d . . .
H43A H 0.3708 -0.2230 0.5848 0.082 Uiso 1 1 calc R . .
H43B H 0.4175 -0.2645 0.5304 0.082 Uiso 1 1 calc R . .
H43C H 0.3330 -0.2653 0.5249 0.082 Uiso 1 1 calc R . .
C44 C 0.30668(11) -0.12631(14) 0.50330(14) 0.0456(6) Uani 1 1 d . . .
H44A H 0.3072 -0.0834 0.4756 0.068 Uiso 1 1 calc R . .
H44B H 0.3027 -0.1132 0.5510 0.068 Uiso 1 1 calc R . .
H44C H 0.2663 -0.1558 0.4905 0.068 Uiso 1 1 calc R . .
C51 C 0.50045(15) -0.12479(14) 0.74599(17) 0.0506(6) Uani 1 1 d . . .
H51A H 0.5322 -0.1657 0.7444 0.076 Uiso 1 1 calc R . .
H51B H 0.4535 -0.1387 0.7298 0.076 Uiso 1 1 calc R . .
H51C H 0.4969 -0.1076 0.7925 0.076 Uiso 1 1 calc R . .
C52 C 0.62962(13) -0.02935(15) 0.72240(14) 0.0486(6) Uani 1 1 d . . .
H52A H 0.6589 -0.0721 0.7218 0.073 Uiso 1 1 calc R . .
H52B H 0.6263 -0.0114 0.7687 0.073 Uiso 1 1 calc R . .
H52C H 0.6511 0.0068 0.6934 0.073 Uiso 1 1 calc R . .

loop_
_atom_site_aniso_label
_atom_site_aniso_U_11
_atom_site_aniso_U_22
_atom_site_aniso_U_33
_atom_site_aniso_U_23
_atom_site_aniso_U_13
_atom_site_aniso_U_12
Zr 0.02814(14) 0.03108(14) 0.01929(12) 0.000 0.000 0.00292(10)
Cl1 0.0509(4) 0.0554(4) 0.0326(3) -0.0042(2) -0.0157(3) 0.0069(3)
Si1 0.0329(3) 0.0341(3) 0.0219(3) 0.0023(2) -0.0027(2) -0.0019(3)
C11 0.0291(10) 0.0251(10) 0.0239(9) 0.0013(8) -0.0019(9) 0.0006(8)
C12 0.0293(10) 0.0278(10) 0.0287(10) 0.0037(8) 0.0013(9) 0.0000(8)
C13 0.0337(11) 0.0294(10) 0.0297(11) -0.0048(10) 0.0013(10) 0.0026(8)
C14 0.0294(10) 0.0294(10) 0.0302(10) -0.0020(8) 0.0000(8) 0.0004(8)
C15 0.0278(10) 0.0300(10) 0.0265(10) -0.0007(9) 0.0024(9) 0.0001(8)
C31 0.0279(11) 0.0372(12) 0.0367(12) 0.0000(10) 0.0001(10) 0.0068(9)
C32 0.0329(12) 0.0513(15) 0.0494(14) 0.0047(12) 0.0008(11) 0.0000(10)
C33 0.0430(14) 0.0469(14) 0.0570(16) 0.0108(13) -0.0042(13) 0.0103(11)
C34 0.0376(12) 0.0572(15) 0.0510(15) -0.0094(12) 0.0088(12) 0.0130(12)
C41 0.0323(11) 0.0413(12) 0.0392(12) -0.0125(11) -0.0022(11) -0.0036(9)
C42 0.0469(14) 0.0653(17) 0.0500(15) -0.0297(13) -0.0089(13) -0.0014(12)
C43 0.0470(14) 0.0454(15) 0.071(2) -0.0007(14) -0.0077(14) -0.0139(12)
C44 0.0292(10) 0.0583(15) 0.0492(15) -0.0156(13) -0.0017(11) -0.0045(9)
C51 0.0701(16) 0.0425(12) 0.0393(13) 0.0131(15) 0.0041(12) -0.0031(12)
C52 0.0401(14) 0.0690(17) 0.0367(12) -0.0063(13) -0.0109(11) -0.0003(12)
